data_4085558
loop_
_publ_author_name
'Izod, Keith'
'Waddell, Paul G.'

_publ_section_title
;
 Dibenzylstrontium and -barium: Simple Molecules with Complex Structures
;
_journal_issue 12
_journal_name_full Organometallics
_journal_page_first 2726
_journal_paper_doi 10.1021/om5010868
_journal_volume 34
_journal_year 2015
_chemical_formula_moiety 'C40 H51.99 O3 Sr2'
_chemical_formula_sum 'C40 H52 O3 Sr2'
_chemical_formula_weight 756.05
_chemical_name_systematic
;
 ?
;
_space_group_crystal_system triclinic
_space_group_IT_number 2
_space_group_name_Hall '-P 1'
_space_group_name_H-M_alt 'P -1'
_symmetry_space_group_name_Hall '-P 1'
_symmetry_space_group_name_H-M 'P -1'
_atom_sites_solution_hydrogens mixed
_atom_sites_solution_primary direct
_audit_creation_date 2014-09-12
_audit_creation_method
;
Olex2 1.2-alpha
(compiled 2014.08.28 svn.r2986 for OlexSys, GUI svn.r4874)
;
_cell_angle_alpha 83.166(2)
_cell_angle_beta 78.276(3)
_cell_angle_gamma 81.623(3)
_cell_formula_units_Z 2
_cell_length_a 11.9969(4)
_cell_length_b 12.5155(3)
_cell_length_c 12.7690(3)
_cell_measurement_reflns_used 11417
_cell_measurement_temperature 150.01(10)
_cell_measurement_theta_max 66.8090
_cell_measurement_theta_min 3.5090
_cell_volume 1849.28(9)
_computing_cell_refinement
;
CrysAlisPro, Agilent Technologies,
Version 1.171.36.32 (release 02-08-2013 CrysAlis171 .NET)
(compiled Aug  2 2013,16:46:58)
;
_computing_data_collection
;
CrysAlisPro, Agilent Technologies,
Version 1.171.36.32 (release 02-08-2013 CrysAlis171 .NET)
(compiled Aug  2 2013,16:46:58)
;
_computing_data_reduction
;
CrysAlisPro, Agilent Technologies,
Version 1.171.36.32 (release 02-08-2013 CrysAlis171 .NET)
(compiled Aug  2 2013,16:46:58)
;
_computing_molecular_graphics 'Olex2 (Dolomanov et al., 2009)'
_computing_publication_material 'Olex2 (Dolomanov et al., 2009)'
_computing_structure_refinement 'XL (Sheldrick, 2008)'
_computing_structure_solution 'XT (Sheldrick, 2008)'
_diffrn_ambient_temperature 150.01(10)
_diffrn_detector_area_resol_mean 10.3968
_diffrn_measured_fraction_theta_full 0.990
_diffrn_measured_fraction_theta_max 0.993
_diffrn_measurement_details
;
  1 omega  -22.00   81.00   1.0000    2.0000
omega____ theta____ kappa____ phi______ frames
    -       41.8405  -99.0000   60.0000 103

  2 omega   16.00  115.00   1.0000    2.0000
omega____ theta____ kappa____ phi______ frames
    -       41.8405   57.0000 -180.0000 99

  3 omega  -18.00   67.00   1.0000    2.0000
omega____ theta____ kappa____ phi______ frames
    -       41.8405  -38.0000 -150.0000 85

  4 omega   10.00   47.00   1.0000    8.0000
omega____ theta____ kappa____ phi______ frames
    -       93.5000  -93.0000 -105.9572 37

  5 omega   81.00  108.00   1.0000    8.0000
omega____ theta____ kappa____ phi______ frames
    -       93.5000  -92.0000  106.6984 27

  6 omega   81.00  120.00   1.0000    8.0000
omega____ theta____ kappa____ phi______ frames
    -       93.5000  -92.0000   17.8783 39

  7 omega   10.00   36.00   1.0000    8.0000
omega____ theta____ kappa____ phi______ frames
    -       93.5000  -92.0000  106.6984 26

  8 omega  137.00  163.00   1.0000    8.0000
omega____ theta____ kappa____ phi______ frames
    -       93.5000    0.0000 -180.0000 26

  9 omega   37.00   75.00   1.0000    8.0000
omega____ theta____ kappa____ phi______ frames
    -       93.5000  -94.0000  -60.0000 38

 10 omega  128.00  154.00   1.0000    8.0000
omega____ theta____ kappa____ phi______ frames
    -       93.5000   61.0000    0.0000 26

 11 omega   41.00   66.00   1.0000    8.0000
omega____ theta____ kappa____ phi______ frames
    -       93.5000  -30.0000    0.0000 25

 12 omega   32.00   57.00   1.0000    8.0000
omega____ theta____ kappa____ phi______ frames
    -       93.5000  -30.0000  150.0000 25

 13 omega   79.00  148.00   1.0000    8.0000
omega____ theta____ kappa____ phi______ frames
    -       93.5000   30.0000  -60.0000 69

 14 omega   20.00   74.00   1.0000    8.0000
omega____ theta____ kappa____ phi______ frames
    -       93.5000  -45.0000   90.0000 54

 15 omega   30.00  100.00   1.0000    8.0000
omega____ theta____ kappa____ phi______ frames
    -       93.5000  -61.0000 -180.0000 70

 16 omega   19.00   60.00   1.0000    8.0000
omega____ theta____ kappa____ phi______ frames
    -       93.5000  -45.0000    0.0000 41

 17 omega   89.00  115.00   1.0000    8.0000
omega____ theta____ kappa____ phi______ frames
    -       93.5000  -77.0000  -30.0000 26

 18 omega   76.00  160.00   1.0000    8.0000
omega____ theta____ kappa____ phi______ frames
    -       93.5000  125.0000   90.0000 84

 19 omega   76.00  102.00   1.0000    8.0000
omega____ theta____ kappa____ phi______ frames
    -       93.5000    0.0000 -180.0000 26

 20 omega   61.00   87.00   1.0000    8.0000
omega____ theta____ kappa____ phi______ frames
    -       93.5000  -61.0000   90.0000 26

 21 omega   88.00  129.00   1.0000    8.0000
omega____ theta____ kappa____ phi______ frames
    -       93.5000  -93.0000 -105.9572 41

 22 omega  122.00  164.00   1.0000    8.0000
omega____ theta____ kappa____ phi______ frames
    -       93.5000  125.0000  -60.0000 42

 23 omega   86.00  113.00   1.0000    8.0000
omega____ theta____ kappa____ phi______ frames
    -       93.5000   41.0000  -31.0000 27

 24 omega  122.00  169.00   1.0000    8.0000
omega____ theta____ kappa____ phi______ frames
    -       93.5000   41.0000  -31.0000 47

 25 omega   28.00   60.00   1.0000    8.0000
omega____ theta____ kappa____ phi______ frames
    -       93.5000  -61.0000  -30.0000 32

 26 omega   99.00  124.00   1.0000    8.0000
omega____ theta____ kappa____ phi______ frames
    -       93.5000  -61.0000  -30.0000 25

 27 omega   71.00  128.00   1.0000    8.0000
omega____ theta____ kappa____ phi______ frames
    -       93.5000  -88.0000  173.5327 57

 28 omega   51.00   76.00   1.0000    8.0000
omega____ theta____ kappa____ phi______ frames
    -       93.5000  -94.0000  150.0000 25

 29 omega   67.00  154.00   1.0000    8.0000
omega____ theta____ kappa____ phi______ frames
    -       93.5000  -15.0000  -90.0000 87

 30 omega   49.00   75.00   1.0000    8.0000
omega____ theta____ kappa____ phi______ frames
    -       93.5000  -94.0000 -150.0000 26

 31 omega   12.00   40.00   1.0000    8.0000
omega____ theta____ kappa____ phi______ frames
    -       93.5000  -94.0000  120.0000 28

 32 omega   43.00   77.00   1.0000    8.0000
omega____ theta____ kappa____ phi______ frames
    -       93.5000  -94.0000  120.0000 34

 33 omega   60.00   94.00   1.0000    8.0000
omega____ theta____ kappa____ phi______ frames
    -       93.5000 -125.0000   60.0000 34

 34 omega  123.00  149.00   1.0000    8.0000
omega____ theta____ kappa____ phi______ frames
    -       93.5000  125.0000  150.0000 26

 35 omega  135.00  161.00   1.0000    8.0000
omega____ theta____ kappa____ phi______ frames
    -       93.5000   60.0000  -46.3992 26

 36 omega   64.00  107.00   1.0000    8.0000
omega____ theta____ kappa____ phi______ frames
    -       93.5000   77.0000   60.0000 43

 37 omega   28.00   54.00   1.0000    8.0000
omega____ theta____ kappa____ phi______ frames
    -       93.5000  -88.0000  173.5327 26

 38 omega -116.00  -11.00   1.0000    2.0000
omega____ theta____ kappa____ phi______ frames
    -      -41.8405  -63.0000 -122.2955 105

 39 omega -116.00  -12.00   1.0000    2.0000
omega____ theta____ kappa____ phi______ frames
    -      -41.8405  -57.0000    0.0000 104

 40 omega -121.00   -8.00   1.0000    2.0000
omega____ theta____ kappa____ phi______ frames
    -      -41.8405  -77.0000  -30.0000 113

 41 omega -121.00   -8.00   1.0000    2.0000
omega____ theta____ kappa____ phi______ frames
    -      -41.8405  -77.0000 -180.0000 113

 42 omega  -68.00   34.00   1.0000    2.0000
omega____ theta____ kappa____ phi______ frames
    -      -41.8405   38.0000 -120.0000 102

 43 omega -121.00   -8.00   1.0000    2.0000
omega____ theta____ kappa____ phi______ frames
    -      -41.8405  -77.0000  120.0000 113

 44 omega   66.00  168.00   1.0000    8.0000
omega____ theta____ kappa____ phi______ frames
    -       93.5000   45.0000   60.0000 102
;
_diffrn_measurement_device_type 'Xcalibur, Atlas, Gemini ultra'
_diffrn_measurement_method '\w scans'
_diffrn_orient_matrix_UB_11 0.1144726000
_diffrn_orient_matrix_UB_12 0.0285370000
_diffrn_orient_matrix_UB_13 0.0191369000
_diffrn_orient_matrix_UB_21 -0.0648940000
_diffrn_orient_matrix_UB_22 0.0964916000
_diffrn_orient_matrix_UB_23 0.0609302000
_diffrn_orient_matrix_UB_31 -0.0125628000
_diffrn_orient_matrix_UB_32 -0.0740818000
_diffrn_orient_matrix_UB_33 0.1059936000
_diffrn_radiation_monochromator mirror
_diffrn_radiation_type CuK\a
_diffrn_radiation_wavelength 1.54184
_diffrn_reflns_av_R_equivalents 0.0370
_diffrn_reflns_av_unetI/netI 0.0287
_diffrn_reflns_Laue_measured_fraction_full 0.990
_diffrn_reflns_Laue_measured_fraction_max 0.993
_diffrn_reflns_limit_h_max 14
_diffrn_reflns_limit_h_min -14
_diffrn_reflns_limit_k_max 14
_diffrn_reflns_limit_k_min -14
_diffrn_reflns_limit_l_max 15
_diffrn_reflns_limit_l_min -15
_diffrn_reflns_number 26180
_diffrn_reflns_point_group_measured_fraction_full 0.990
_diffrn_reflns_point_group_measured_fraction_max 0.993
_diffrn_reflns_theta_full 67.000
_diffrn_reflns_theta_max 66.832
_diffrn_reflns_theta_min 3.550
_diffrn_source 'Enhance Ultra (Cu) X-ray Source'
_exptl_absorpt_coefficient_mu 4.060
_exptl_absorpt_correction_T_max 0.740
_exptl_absorpt_correction_T_min 0.615
_exptl_absorpt_correction_type analytical
_exptl_absorpt_process_details
;
CrysAlisPro, Agilent Technologies,
Version 1.171.36.32 (release 02-08-2013 CrysAlis171 .NET)
(compiled Aug  2 2013,16:46:58)
Analytical numeric absorption correction using a multifaceted crystal
            model based on expressions derived by R.C. Clark & J.S. Reid.
(Clark, R. C. & Reid, J. S. (1995). Acta Cryst. A51, 887-897)
;
_exptl_crystal_colour yellow
_exptl_crystal_colour_primary yellow
_exptl_crystal_density_diffrn 1.358
_exptl_crystal_description block
_exptl_crystal_F_000 784
_exptl_crystal_size_max 0.16
_exptl_crystal_size_mid 0.14
_exptl_crystal_size_min 0.09
_refine_diff_density_max 0.492
_refine_diff_density_min -0.276
_refine_diff_density_rms 0.063
_refine_ls_extinction_method none
_refine_ls_goodness_of_fit_ref 1.039
_refine_ls_hydrogen_treatment mixed
_refine_ls_matrix_type full
_refine_ls_number_parameters 457
_refine_ls_number_reflns 6517
_refine_ls_number_restraints 553
_refine_ls_restrained_S_all 1.032
_refine_ls_R_factor_all 0.0352
_refine_ls_R_factor_gt 0.0272
_refine_ls_shift/su_max 0.001
_refine_ls_shift/su_mean 0.000
_refine_ls_structure_factor_coef Fsqd
_refine_ls_weighting_details 'w=1/[\s^2^(Fo^2^)+(0.0382P)^2^+0.4632P] where P=(Fo^2^+2Fc^2^)/3'
_refine_ls_weighting_scheme calc
_refine_ls_wR_factor_gt 0.0646
_refine_ls_wR_factor_ref 0.0693
_reflns_Friedel_coverage 0.000
_reflns_number_gt 5585
_reflns_number_total 6517
_reflns_threshold_expression 'I > 2\s(I)'
_cod_data_source_file om5010868_si_002.cif
_cod_data_source_block compound4
_cod_depositor_comments 'Adding full bibliography for 4085558--4085559.cif.'
_cod_original_cell_volume 1849.28(10)
_cod_database_code 4085558
_shelxl_version_number 2014-3
_chemical_oxdiff_formula 'C40 H52 O3 Sr2'
_shelx_space_group_comment
;
The symmetry employed for this shelxl refinement is uniquely defined
by the following loop, which should always be used as a source of
symmetry information in preference to the above space-group names.
They are only intended as comments.
;
_reflns_odcompleteness_completeness 99.71
_reflns_odcompleteness_iscentric 1
_reflns_odcompleteness_theta 66.49
_olex2_refinement_description
;
1. Fixed Uiso
 At 1.2 times of:
  All C(H) groups, All C(H,H) groups
2. Restrained distances
 O3-C37B \\sim O3-C37A \\sim O3-C37C
 with sigma of 0.02
 O3-C40B \\sim O3-C40C \\sim O3-C40A
 with sigma of 0.02
3. Uiso/Uaniso restraints and constraints
Uanis(C40A) = Uanis(C40B) = Uanis(C40C)
Uanis(C39C) = Uanis(C39A) = Uanis(C39B)
Uanis(C38C) = Uanis(C38B) = Uanis(C38A)
Uanis(C37A) = Uanis(C37C) = Uanis(C37B)
4. Rigid body (RIGU) restrains
 All non-hydrogen atoms
 with sigma for 1-2 distances of 0.004 and sigma for 1-3 distances of 0.004
5. Same fragment restrains
{C37B, C38B, C39B, C40B}
{C37C, C38C, C39C, C40C}
as
{C37A, C38A, C39A, C40A}
6. Others
 1*[Sof(C37A)+Sof(H37A)+Sof(H37B)+Sof(C38A)+Sof(H38A)+Sof(H38B)+Sof(C39A)+
 Sof(H39A)+Sof(H39B)+Sof(C40A)+Sof(H40A)+Sof(H40B)]+1*[Sof(C37B)+Sof(H37C)+
 Sof(H37D)+Sof(C38B)+Sof(H38C)+Sof(H38D)+Sof(C39B)+Sof(H39C)+Sof(H39D)+
 Sof(C40B)+Sof(H40C)+Sof(H40D)]+1*[Sof(C37C)+Sof(H37E)+Sof(H37F)+Sof(C38C)+
 Sof(H38E)+Sof(H38F)+Sof(C39C)+Sof(H39E)+Sof(H39F)+Sof(C40C)+Sof(H40E)+
 Sof(H40F)]=1 with esd of 0.001
 Sof(C37A)=Sof(H37A)=Sof(H37B)=Sof(C38A)=Sof(H38A)=Sof(H38B)=Sof(C39A)=
 Sof(H39A)=Sof(H39B)=Sof(C40A)=Sof(H40A)=Sof(H40B)=FVAR(1)
 Sof(C37B)=Sof(H37C)=Sof(H37D)=Sof(C38B)=Sof(H38C)=Sof(H38D)=Sof(C39B)=
 Sof(H39C)=Sof(H39D)=Sof(C40B)=Sof(H40C)=Sof(H40D)=FVAR(2)
 Sof(C37C)=Sof(H37E)=Sof(H37F)=Sof(C38C)=Sof(H38E)=Sof(H38F)=Sof(C39C)=
 Sof(H39E)=Sof(H39F)=Sof(C40C)=Sof(H40E)=Sof(H40F)=FVAR(3)
7.a Secondary CH2 refined with riding coordinates:
 C29(H29A,H29B), C30(H30A,H30B), C31(H31A,H31B), C32(H32A,H32B), C33(H33A,
 H33B), C34(H34A,H34B), C35(H35A,H35B), C36(H36A,H36B), C37A(H37A,H37B),
 C38A(H38A,H38B), C39A(H39A,H39B), C40A(H40A,H40B), C37B(H37C,H37D), C38B(H38C,
 H38D), C39B(H39C,H39D), C40B(H40C,H40D), C37C(H37E,H37F), C38C(H38E,H38F),
 C39C(H39E,H39F), C40C(H40E,H40F)
7.b Aromatic/amide H refined with riding coordinates:
 C3(H3), C4(H4), C5(H5), C6(H6), C7(H7), C10(H10), C11(H11), C12(H12),
 C13(H13), C14(H14), C17(H17), C18(H18), C19(H19), C20(H20), C21(H21), C24(H24),
  C25(H25), C26(H26), C27(H27), C28(H28)
;
_olex2_submission_special_instructions 'No special instructions were received'

loop_
_space_group_symop_operation_xyz
'x, y, z'
'-x, -y, -z'

loop_
_atom_site_label
_atom_site_type_symbol
_atom_site_fract_x
_atom_site_fract_y
_atom_site_fract_z
_atom_site_U_iso_or_equiv
_atom_site_adp_type
_atom_site_occupancy
_atom_site_site_symmetry_order
_atom_site_calc_flag
_atom_site_refinement_flags_posn
_atom_site_refinement_flags_occupancy
_atom_site_disorder_assembly
_atom_site_disorder_group
Sr1 Sr 0.35121(2) 0.22800(2) 0.67890(2) 0.02247(7) Uani 1 1 d . . . .
Sr2 Sr 0.63591(2) 0.23227(2) 0.27571(2) 0.02404(7) Uani 1 1 d . . . .
O1 O 0.52570(15) 0.16052(14) 0.77237(14) 0.0347(4) Uani 1 1 d . . . .
O2 O 0.14564(15) 0.29068(14) 0.65330(15) 0.0351(4) Uani 1 1 d . . . .
O3 O 0.25126(16) 0.24616(17) 0.87340(14) 0.0411(4) Uani 1 1 d . . . .
C1 C 0.3360(2) 0.00161(19) 0.7106(2) 0.0306(5) Uani 1 1 d . . . .
H1B H 0.354(2) 0.010(2) 0.775(2) 0.037 Uiso 1 1 d R . . .
C2 C 0.2238(2) -0.01820(17) 0.7066(2) 0.0279(5) Uani 1 1 d . . . .
C3 C 0.1334(2) -0.0116(2) 0.7981(2) 0.0386(6) Uani 1 1 d . . . .
H3 H 0.1486 0.0061 0.8621 0.046 Uiso 1 1 calc R . . .
C4 C 0.0238(3) -0.0308(2) 0.7943(3) 0.0507(8) Uani 1 1 d . . . .
H4 H -0.0330 -0.0255 0.8556 0.061 Uiso 1 1 calc R . . .
C5 C -0.0029(3) -0.0576(2) 0.7019(3) 0.0558(9) Uani 1 1 d . . . .
H5 H -0.0773 -0.0691 0.7001 0.067 Uiso 1 1 calc R . . .
C6 C 0.0823(3) -0.0670(2) 0.6120(3) 0.0477(7) Uani 1 1 d . . . .
H6 H 0.0652 -0.0854 0.5491 0.057 Uiso 1 1 calc R . . .
C7 C 0.1936(2) -0.04938(19) 0.6141(2) 0.0355(6) Uani 1 1 d . . . .
H7 H 0.2500 -0.0583 0.5528 0.043 Uiso 1 1 calc R . . .
H1A H 0.397(3) -0.011(2) 0.651(3) 0.043 Uiso 1 1 d R . . .
C8 C 0.4365(2) 0.4265(2) 0.6715(2) 0.0348(6) Uani 1 1 d . . . .
H8A H 0.481(3) 0.427(2) 0.598(3) 0.042 Uiso 1 1 d R . . .
H8B H 0.480(3) 0.402(2) 0.723(3) 0.042 Uiso 1 1 d R . . .
C9 C 0.3484(2) 0.51211(18) 0.69374(19) 0.0269(5) Uani 1 1 d . . . .
C10 C 0.2991(2) 0.53758(19) 0.8016(2) 0.0292(5) Uani 1 1 d . . . .
H10 H 0.3333 0.5023 0.8575 0.035 Uiso 1 1 calc R . . .
C11 C 0.2035(2) 0.6118(2) 0.8254(2) 0.0327(6) Uani 1 1 d . . . .
H11 H 0.1720 0.6218 0.8969 0.039 Uiso 1 1 calc R . . .
C12 C 0.1526(2) 0.6728(2) 0.7447(2) 0.0338(6) Uani 1 1 d . . . .
H12 H 0.0876 0.7228 0.7611 0.041 Uiso 1 1 calc R . . .
C13 C 0.2032(2) 0.6557(2) 0.6386(2) 0.0338(6) Uani 1 1 d . . . .
H13 H 0.1716 0.6960 0.5833 0.041 Uiso 1 1 calc R . . .
C14 C 0.2988(2) 0.58073(19) 0.61336(19) 0.0310(5) Uani 1 1 d . . . .
H14 H 0.3319 0.5748 0.5415 0.037 Uiso 1 1 calc R . . .
C15 C 0.5213(2) 0.1973(2) 0.4901(2) 0.0300(5) Uani 1 1 d . . . .
H15B H 0.562(3) 0.245(2) 0.500(2) 0.036 Uiso 1 1 d R . . .
C16 C 0.4242(2) 0.23351(19) 0.44319(18) 0.0277(5) Uani 1 1 d . . . .
C17 C 0.3464(2) 0.1628(2) 0.4305(2) 0.0395(6) Uani 1 1 d . . . .
H17 H 0.3602 0.0896 0.4536 0.047 Uiso 1 1 calc R . . .
C18 C 0.2518(3) 0.1987(3) 0.3852(3) 0.0529(8) Uani 1 1 d . . . .
H18 H 0.2027 0.1495 0.3795 0.063 Uiso 1 1 calc R . . .
C19 C 0.2274(3) 0.3063(3) 0.3478(2) 0.0550(8) Uani 1 1 d . . . .
H19 H 0.1632 0.3301 0.3171 0.066 Uiso 1 1 calc R . . .
C20 C 0.3023(3) 0.3772(3) 0.3578(2) 0.0480(7) Uani 1 1 d . . . .
H20 H 0.2880 0.4498 0.3327 0.058 Uiso 1 1 calc R . . .
C21 C 0.3972(2) 0.3435(2) 0.4039(2) 0.0347(6) Uani 1 1 d . . . .
H21 H 0.4449 0.3939 0.4096 0.042 Uiso 1 1 calc R . . .
H15A H 0.536(2) 0.125(3) 0.514(2) 0.042 Uiso 1 1 d R . . .
C22 C 0.5072(3) 0.2521(4) 0.1231(3) 0.0511(8) Uani 1 1 d . . . .
H22B H 0.496(3) 0.185(3) 0.148(3) 0.061 Uiso 1 1 d R . . .
C23 C 0.6055(2) 0.2681(2) 0.0459(2) 0.0342(6) Uani 1 1 d . . . .
C24 C 0.7036(2) 0.1894(2) 0.0326(2) 0.0351(6) Uani 1 1 d . . . .
H24 H 0.6989 0.1222 0.0719 0.042 Uiso 1 1 calc R . . .
C25 C 0.8048(3) 0.2068(3) -0.0347(2) 0.0487(7) Uani 1 1 d . . . .
H25 H 0.8666 0.1521 -0.0384 0.058 Uiso 1 1 calc R . . .
C26 C 0.8171(3) 0.3018(3) -0.0960(3) 0.0600(9) Uani 1 1 d . . . .
H26 H 0.8864 0.3127 -0.1414 0.072 Uiso 1 1 calc R . . .
C27 C 0.7261(4) 0.3811(3) -0.0900(2) 0.0594(9) Uani 1 1 d . . . .
H27 H 0.7338 0.4462 -0.1327 0.071 Uiso 1 1 calc R . . .
C28 C 0.6212(3) 0.3675(2) -0.0212(2) 0.0523(8) Uani 1 1 d . . . .
H28 H 0.5608 0.4235 -0.0190 0.063 Uiso 1 1 calc R . . .
H22A H 0.451(3) 0.305(3) 0.119(3) 0.063 Uiso 1 1 d R . . .
C29 C 0.5490(2) 0.0775(2) 0.8564(2) 0.0410(6) Uani 1 1 d . . . .
H29A H 0.4939 0.0257 0.8689 0.049 Uiso 1 1 calc R . . .
H29B H 0.5456 0.1092 0.9229 0.049 Uiso 1 1 calc R . . .
C30 C 0.6698(3) 0.0226(2) 0.8158(2) 0.0447(7) Uani 1 1 d . . . .
H30A H 0.7138 0.0085 0.8730 0.054 Uiso 1 1 calc R . . .
H30B H 0.6671 -0.0453 0.7875 0.054 Uiso 1 1 calc R . . .
C31 C 0.7222(2) 0.1036(2) 0.7275(2) 0.0441(7) Uani 1 1 d . . . .
H31A H 0.7949 0.1196 0.7400 0.053 Uiso 1 1 calc R . . .
H31B H 0.7342 0.0762 0.6576 0.053 Uiso 1 1 calc R . . .
C32 C 0.6336(2) 0.2033(2) 0.7350(2) 0.0356(6) Uani 1 1 d . . . .
H32A H 0.6470 0.2500 0.7853 0.043 Uiso 1 1 calc R . . .
H32B H 0.6351 0.2442 0.6653 0.043 Uiso 1 1 calc R . . .
C33 C 0.0559(2) 0.2323(2) 0.6381(2) 0.0394(6) Uani 1 1 d . . . .
H33A H 0.0200 0.1973 0.7060 0.047 Uiso 1 1 calc R . . .
H33B H 0.0865 0.1774 0.5887 0.047 Uiso 1 1 calc R . . .
C34 C -0.0289(3) 0.3157(3) 0.5928(3) 0.0498(7) Uani 1 1 d . . . .
H34A H -0.1065 0.2975 0.6170 0.060 Uiso 1 1 calc R . . .
H34B H -0.0116 0.3224 0.5149 0.060 Uiso 1 1 calc R . . .
C35 C -0.0142(3) 0.4188(2) 0.6364(3) 0.0498(8) Uani 1 1 d . . . .
H35A H -0.0380 0.4824 0.5912 0.060 Uiso 1 1 calc R . . .
H35B H -0.0573 0.4239 0.7091 0.060 Uiso 1 1 calc R . . .
C36 C 0.1107(3) 0.4058(2) 0.6337(2) 0.0433(7) Uani 1 1 d . . . .
H36A H 0.1507 0.4336 0.5642 0.052 Uiso 1 1 calc R . . .
H36B H 0.1277 0.4448 0.6886 0.052 Uiso 1 1 calc R . . .
C37A C 0.3131(9) 0.259(3) 0.9577(16) 0.0375(14) Uani 0.401(11) 1 d . P A 1
H37A H 0.3682 0.3101 0.9327 0.045 Uiso 0.401(11) 1 calc R P A 1
H37B H 0.3531 0.1899 0.9812 0.045 Uiso 0.401(11) 1 calc R P A 1
C38A C 0.2199(13) 0.3012(16) 1.0482(11) 0.041(2) Uani 0.401(11) 1 d . P A 1
H38A H 0.2336 0.2660 1.1172 0.049 Uiso 0.401(11) 1 calc R P A 1
H38B H 0.2178 0.3789 1.0489 0.049 Uiso 0.401(11) 1 calc R P A 1
C39A C 0.1149(10) 0.2761(19) 1.0271(10) 0.063(2) Uani 0.401(11) 1 d . P A 1
H39A H 0.0857 0.2198 1.0803 0.075 Uiso 0.401(11) 1 calc R P A 1
H39B H 0.0583 0.3400 1.0317 0.075 Uiso 0.401(11) 1 calc R P A 1
C40A C 0.1337(8) 0.2402(13) 0.9231(9) 0.058(2) Uani 0.401(11) 1 d . P A 1
H40A H 0.0836 0.2855 0.8804 0.070 Uiso 0.401(11) 1 calc R P A 1
H40B H 0.1168 0.1661 0.9282 0.070 Uiso 0.401(11) 1 calc R P A 1
C37B C 0.2924(13) 0.2088(19) 0.9697(10) 0.0375(14) Uani 0.169(8) 1 d . P A 2
H37C H 0.3645 0.2359 0.9681 0.045 Uiso 0.169(8) 1 calc R P A 2
H37D H 0.3051 0.1301 0.9774 0.045 Uiso 0.169(8) 1 calc R P A 2
C38B C 0.2029(15) 0.250(2) 1.0629(12) 0.041(2) Uani 0.169(8) 1 d . P A 2
H38C H 0.1893 0.1921 1.1200 0.049 Uiso 0.169(8) 1 calc R P A 2
H38D H 0.2280 0.3089 1.0913 0.049 Uiso 0.169(8) 1 calc R P A 2
C39B C 0.1022(19) 0.286(5) 1.0210(19) 0.063(2) Uani 0.169(8) 1 d . P A 2
H39C H 0.0684 0.3559 1.0459 0.075 Uiso 0.169(8) 1 calc R P A 2
H39D H 0.0468 0.2351 1.0459 0.075 Uiso 0.169(8) 1 calc R P A 2
C40B C 0.130(2) 0.295(6) 0.9071(19) 0.058(2) Uani 0.169(8) 1 d . P A 2
H40C H 0.1207 0.3712 0.8795 0.070 Uiso 0.169(8) 1 calc R P A 2
H40D H 0.0786 0.2580 0.8787 0.070 Uiso 0.169(8) 1 calc R P A 2
C37C C 0.3047(9) 0.256(3) 0.9630(15) 0.0375(14) Uani 0.430(11) 1 d . P A 3
H37E H 0.3760 0.2867 0.9387 0.045 Uiso 0.430(11) 1 calc R P A 3
H37F H 0.3205 0.1852 1.0016 0.045 Uiso 0.430(11) 1 calc R P A 3
C38C C 0.2175(12) 0.3304(12) 1.0344(10) 0.041(2) Uani 0.430(11) 1 d . P A 3
H38E H 0.2103 0.3023 1.1093 0.049 Uiso 0.430(11) 1 calc R P A 3
H38F H 0.2404 0.4026 1.0263 0.049 Uiso 0.430(11) 1 calc R P A 3
C39C C 0.1142(8) 0.3328(11) 0.9994(9) 0.063(2) Uani 0.430(11) 1 d . P A 3
H39E H 0.0630 0.2921 1.0530 0.075 Uiso 0.430(11) 1 calc R P A 3
H39F H 0.0782 0.4072 0.9927 0.075 Uiso 0.430(11) 1 calc R P A 3
C40C C 0.1286(10) 0.290(2) 0.9016(11) 0.058(2) Uani 0.430(11) 1 d . P A 3
H40E H 0.1078 0.3453 0.8469 0.070 Uiso 0.430(11) 1 calc R P A 3
H40F H 0.0807 0.2322 0.9077 0.070 Uiso 0.430(11) 1 calc R P A 3

loop_
_atom_site_aniso_label
_atom_site_aniso_U_11
_atom_site_aniso_U_22
_atom_site_aniso_U_33
_atom_site_aniso_U_23
_atom_site_aniso_U_13
_atom_site_aniso_U_12
Sr1 0.02346(12) 0.02023(12) 0.02347(12) -0.00372(8) -0.00397(8) -0.00118(8)
Sr2 0.02991(13) 0.02050(12) 0.02246(12) -0.00385(8) -0.00420(8) -0.00514(8)
O1 0.0293(9) 0.0365(10) 0.0401(10) -0.0022(8) -0.0129(8) -0.0023(7)
O2 0.0297(9) 0.0288(9) 0.0495(11) -0.0061(8) -0.0142(8) -0.0008(7)
O3 0.0349(10) 0.0619(13) 0.0282(9) -0.0136(8) -0.0013(7) -0.0101(9)
C1 0.0386(14) 0.0225(12) 0.0330(14) -0.0017(10) -0.0103(11) -0.0076(10)
C2 0.0340(13) 0.0116(11) 0.0390(13) 0.0005(9) -0.0118(10) -0.0010(9)
C3 0.0391(15) 0.0258(13) 0.0476(16) 0.0004(11) -0.0068(12) 0.0017(11)
C4 0.0324(15) 0.0287(15) 0.084(2) -0.0015(14) -0.0015(14) 0.0031(12)
C5 0.0313(15) 0.0299(15) 0.110(3) -0.0096(16) -0.0245(16) 0.0012(12)
C6 0.0490(17) 0.0234(14) 0.081(2) -0.0090(13) -0.0381(16) 0.0023(12)
C7 0.0409(15) 0.0203(12) 0.0483(15) -0.0023(11) -0.0185(12) -0.0004(10)
C8 0.0406(15) 0.0226(13) 0.0395(15) -0.0066(11) 0.0001(12) -0.0066(11)
C9 0.0340(13) 0.0186(11) 0.0295(12) -0.0051(9) -0.0028(10) -0.0103(10)
C10 0.0379(14) 0.0222(12) 0.0282(12) -0.0022(9) -0.0061(10) -0.0062(10)
C11 0.0376(14) 0.0265(13) 0.0324(13) -0.0054(10) 0.0020(11) -0.0082(10)
C12 0.0274(13) 0.0254(13) 0.0495(15) -0.0068(11) -0.0074(11) -0.0029(10)
C13 0.0416(15) 0.0234(12) 0.0421(14) 0.0003(10) -0.0196(11) -0.0095(11)
C14 0.0453(15) 0.0244(12) 0.0256(12) -0.0043(9) -0.0057(10) -0.0123(11)
C15 0.0341(14) 0.0279(13) 0.0261(12) -0.0045(10) 0.0008(10) -0.0046(11)
C16 0.0323(13) 0.0281(12) 0.0206(11) -0.0063(9) 0.0032(9) -0.0052(10)
C17 0.0422(15) 0.0361(15) 0.0418(15) -0.0128(12) -0.0023(12) -0.0104(12)
C18 0.0398(17) 0.071(2) 0.0540(18) -0.0301(16) -0.0077(14) -0.0095(15)
C19 0.0435(17) 0.086(2) 0.0349(16) -0.0209(15) -0.0131(13) 0.0156(16)
C20 0.0529(18) 0.0520(18) 0.0304(14) -0.0031(12) -0.0020(13) 0.0130(14)
C21 0.0433(15) 0.0286(13) 0.0285(13) -0.0028(10) 0.0007(11) -0.0030(11)
C22 0.0347(16) 0.085(3) 0.0360(16) -0.0149(16) -0.0136(12) 0.0027(16)
C23 0.0414(15) 0.0382(14) 0.0262(12) -0.0108(10) -0.0144(10) 0.0026(11)
C24 0.0415(15) 0.0331(14) 0.0322(13) -0.0065(11) -0.0099(11) -0.0026(11)
C25 0.0452(17) 0.065(2) 0.0351(15) -0.0145(14) -0.0039(13) -0.0024(14)
C26 0.064(2) 0.082(2) 0.0365(17) -0.0044(16) -0.0058(15) -0.0251(18)
C27 0.105(3) 0.0482(18) 0.0324(16) 0.0086(13) -0.0229(17) -0.0308(18)
C28 0.085(2) 0.0363(16) 0.0412(16) -0.0111(12) -0.0317(16) 0.0091(15)
C29 0.0407(15) 0.0434(16) 0.0429(15) -0.0029(12) -0.0184(12) -0.0048(12)
C30 0.0463(17) 0.0363(15) 0.0527(17) -0.0088(13) -0.0165(13) 0.0052(12)
C31 0.0314(14) 0.0464(17) 0.0524(17) -0.0092(13) -0.0083(12) 0.0060(12)
C32 0.0295(13) 0.0353(14) 0.0440(15) -0.0072(11) -0.0109(11) -0.0027(11)
C33 0.0398(15) 0.0324(14) 0.0493(17) -0.0030(12) -0.0143(12) -0.0084(11)
C34 0.0352(15) 0.065(2) 0.0491(18) 0.0110(14) -0.0155(13) -0.0084(14)
C35 0.0440(17) 0.0411(16) 0.0509(18) 0.0140(13) 0.0030(14) 0.0072(13)
C36 0.0502(17) 0.0282(14) 0.0498(17) -0.0036(12) -0.0050(13) -0.0054(12)
C37A 0.040(2) 0.046(3) 0.0263(18) -0.006(2) -0.0067(16) -0.004(2)
C38A 0.048(2) 0.047(7) 0.027(3) -0.007(4) -0.0007(19) -0.009(3)
C39A 0.047(2) 0.085(6) 0.049(3) -0.009(3) 0.004(2) 0.000(3)
C40A 0.0361(18) 0.099(7) 0.038(3) -0.012(3) 0.0005(16) -0.011(3)
C37B 0.040(2) 0.046(3) 0.0263(18) -0.006(2) -0.0067(16) -0.004(2)
C38B 0.048(2) 0.047(7) 0.027(3) -0.007(4) -0.0007(19) -0.009(3)
C39B 0.047(2) 0.085(6) 0.049(3) -0.009(3) 0.004(2) 0.000(3)
C40B 0.0361(18) 0.099(7) 0.038(3) -0.012(3) 0.0005(16) -0.011(3)
C37C 0.040(2) 0.046(3) 0.0263(18) -0.006(2) -0.0067(16) -0.004(2)
C38C 0.048(2) 0.047(7) 0.027(3) -0.007(4) -0.0007(19) -0.009(3)
C39C 0.047(2) 0.085(6) 0.049(3) -0.009(3) 0.004(2) 0.000(3)
C40C 0.0361(18) 0.099(7) 0.038(3) -0.012(3) 0.0005(16) -0.011(3)

loop_
_atom_type_symbol
_atom_type_description
_atom_type_scat_dispersion_real
_atom_type_scat_dispersion_imag
_atom_type_scat_source
C C 0.0181 0.0091 'International Tables Vol C Tables 4.2.6.8 and 6.1.1.4'
H H 0.0000 0.0000 'International Tables Vol C Tables 4.2.6.8 and 6.1.1.4'
O O 0.0492 0.0322 'International Tables Vol C Tables 4.2.6.8 and 6.1.1.4'
Sr Sr -0.3528 1.8200 'International Tables Vol C Tables 4.2.6.8 and 6.1.1.4'

loop_
_exptl_crystal_face_index_h
_exptl_crystal_face_index_k
_exptl_crystal_face_index_l
_exptl_crystal_face_perp_dist
_exptl_oxdiff_crystal_face_indexfrac_h
_exptl_oxdiff_crystal_face_indexfrac_k
_exptl_oxdiff_crystal_face_indexfrac_l
_exptl_oxdiff_crystal_face_x
_exptl_oxdiff_crystal_face_y
_exptl_oxdiff_crystal_face_z
1 0 0 0.0431 1.0000 0.0000 -0.0000 0.1145 -0.0649 -0.0126
-1 0 0 0.0431 -1.0000 -0.0000 0.0000 -0.1145 0.0649 0.0126
0 -1 2 0.0705 -0.0000 -1.0000 2.0000 0.0097 0.0254 0.2861
-1 1 -2 0.0758 -1.0000 1.0000 -2.0000 -0.1242 0.0395 -0.2735
0 -1 0 0.0643 -0.0000 -1.0000 -0.0000 -0.0285 -0.0965 0.0741
0 1 0 0.0683 0.0000 1.0000 0.0000 0.0285 0.0965 -0.0741
-1 0 -2 0.0727 -1.0000 -0.0000 -2.0000 -0.1527 -0.0570 -0.1994
0 2 1 0.0632 0.0000 2.0000 1.0000 0.0762 0.2539 -0.0422
0 0 1 0.0588 -0.0000 0.0000 1.0000 0.0191 0.0609 0.1060
1 -1 -1 0.0731 1.0000 -1.0000 -1.0000 0.0668 -0.2223 -0.0445
-1 -1 -1 0.0708 -1.0000 -1.0000 -1.0000 -0.1621 -0.0925 -0.0193
-2 -1 2 0.0544 -2.0000 -1.0000 2.0000 -0.2192 0.1552 0.3112
1 1 0 0.0602 1.0000 1.0000 0.0000 0.1430 0.0316 -0.0866
1 0 1 0.0590 1.0000 0.0000 1.0000 0.1336 -0.0040 0.0934

loop_
_geom_angle_atom_site_label_1
_geom_angle_atom_site_label_2
_geom_angle_atom_site_label_3
_geom_angle
_geom_angle_site_symmetry_1
_geom_angle_site_symmetry_3
O1 Sr1 C1 79.57(7) . .
O1 Sr1 H1B 65.9(6) . .
O1 Sr1 C8 81.09(8) . .
O1 Sr1 C15 82.19(7) . .
O1 Sr1 C16 110.23(6) . .
O1 Sr1 C17 121.64(6) . .
O2 Sr1 O1 160.61(6) . .
O2 Sr1 C1 97.55(7) . .
O2 Sr1 H1B 106.3(6) . .
O2 Sr1 C8 101.64(7) . .
O2 Sr1 C15 117.11(7) . .
O2 Sr1 C16 89.08(6) . .
O2 Sr1 C17 75.54(6) . .
O3 Sr1 O1 81.10(6) . .
O3 Sr1 O2 79.70(6) . .
O3 Sr1 C1 89.58(7) . .
O3 Sr1 H1B 75.7(6) . .
O3 Sr1 C8 90.21(7) . .
O3 Sr1 C15 163.03(7) . .
O3 Sr1 C16 168.35(7) . .
O3 Sr1 C17 149.60(6) . .
C1 Sr1 H1B 18.4(6) . .
C1 Sr1 C15 90.29(8) . .
C1 Sr1 C16 95.03(7) . .
C1 Sr1 C17 76.60(7) . .
C8 Sr1 C1 160.46(9) . .
C8 Sr1 H1B 145.6(6) . .
C8 Sr1 C15 84.30(8) . .
C8 Sr1 C16 88.99(7) . .
C8 Sr1 C17 111.74(8) . .
C15 Sr1 H1B 100.1(6) . .
C15 Sr1 C16 28.04(7) . .
C15 Sr1 C17 45.97(7) . .
C16 Sr1 H1B 110.9(6) . .
C16 Sr1 C17 24.74(7) . .
C17 Sr1 H1B 94.6(6) . .
C1 Sr2 C2 28.01(7) 2_656 2_656
C1 Sr2 C10 156.39(7) 2_656 2_666
C1 Sr2 C11 130.73(7) 2_656 2_666
C1 Sr2 C12 114.69(7) 2_656 2_666
C1 Sr2 C13 119.40(7) 2_656 2_666
C1 Sr2 C14 139.35(7) 2_656 2_666
C1 Sr2 H15B 95.0(6) 2_656 .
C1 Sr2 C16 90.88(7) 2_656 .
C1 Sr2 H22B 75.7(8) 2_656 .
C1 Sr2 C23 96.31(7) 2_656 .
C1 Sr2 C24 78.42(7) 2_656 .
C2 Sr2 C10 132.14(7) 2_656 2_666
C2 Sr2 C13 93.36(7) 2_656 2_666
C2 Sr2 C14 117.07(7) 2_656 2_666
C2 Sr2 H15B 95.9(6) 2_656 .
C2 Sr2 C16 109.31(7) 2_656 .
C2 Sr2 H22B 98.8(8) 2_656 .
C2 Sr2 C23 104.99(7) 2_656 .
C2 Sr2 C24 80.03(7) 2_656 .
C10 Sr2 C14 45.31(6) 2_666 2_666
C10 Sr2 H15B 101.9(6) 2_666 .
C10 Sr2 H22B 107.8(8) 2_666 .
C10 Sr2 C24 85.40(7) 2_666 .
C11 Sr2 C2 106.25(7) 2_666 2_656
C11 Sr2 C10 26.17(7) 2_666 2_666
C11 Sr2 C13 47.42(7) 2_666 2_666
C11 Sr2 C14 53.94(7) 2_666 2_666
C11 Sr2 H15B 113.3(6) 2_666 .
C11 Sr2 C16 136.53(7) 2_666 .
C11 Sr2 H22B 115.1(8) 2_666 .
C11 Sr2 C23 75.72(7) 2_666 .
C11 Sr2 C24 74.03(7) 2_666 .
C12 Sr2 C2 86.85(7) 2_666 2_656
C12 Sr2 C10 47.41(7) 2_666 2_666
C12 Sr2 C11 27.60(7) 2_666 2_666
C12 Sr2 C13 27.37(8) 2_666 2_666
C12 Sr2 C14 47.12(7) 2_666 2_666
C12 Sr2 H15B 96.8(6) 2_666 .
C12 Sr2 C16 132.94(7) 2_666 .
C12 Sr2 H22B 139.2(8) 2_666 .
C12 Sr2 C23 99.53(8) 2_666 .
C12 Sr2 C24 89.30(7) 2_666 .
C13 Sr2 C10 53.91(7) 2_666 2_666
C13 Sr2 C14 25.89(7) 2_666 2_666
C13 Sr2 H15B 69.7(6) 2_666 .
C13 Sr2 H22B 161.4(8) 2_666 .
C13 Sr2 C23 123.13(7) 2_666 .
C13 Sr2 C24 116.62(7) 2_666 .
C14 Sr2 H15B 59.8(6) 2_666 .
C14 Sr2 H22B 144.0(8) 2_666 .
C15 Sr2 C1 82.68(8) . 2_656
C15 Sr2 C2 90.73(7) . 2_656
C15 Sr2 C10 117.08(7) . 2_666
C15 Sr2 C11 130.75(8) . 2_666
C15 Sr2 C12 113.28(8) . 2_666
C15 Sr2 C13 86.64(8) . 2_666
C15 Sr2 C14 77.03(7) . 2_666
C15 Sr2 H15B 17.5(6) . .
C15 Sr2 C16 28.05(7) . .
C15 Sr2 H22B 107.1(8) . .
C15 Sr2 C23 144.40(8) . .
C15 Sr2 C24 155.22(8) . .
H15B Sr2 H22B 122.5(10) . .
C16 Sr2 C10 112.65(7) . 2_666
C16 Sr2 C13 105.87(7) . 2_666
C16 Sr2 C14 87.43(7) . 2_666
C16 Sr2 H15B 39.5(6) . .
C16 Sr2 H22B 83.3(8) . .
C16 Sr2 C23 116.98(7) . .
C16 Sr2 C24 136.01(7) . .
C22 Sr2 C1 93.11(11) . 2_656
C22 Sr2 C2 113.31(10) . 2_656
C22 Sr2 C10 89.17(10) . 2_666
C22 Sr2 C11 98.65(10) . 2_666
C22 Sr2 C12 125.07(10) . 2_666
C22 Sr2 C13 142.99(11) . 2_666
C22 Sr2 C14 127.46(10) . 2_666
C22 Sr2 C15 116.69(9) . .
C22 Sr2 H15B 128.4(6) . .
C22 Sr2 C16 89.59(8) . .
C22 Sr2 H22B 18.7(8) . .
C22 Sr2 C23 27.72(9) . .
C22 Sr2 C24 49.33(8) . .
C23 Sr2 C10 75.31(7) . 2_666
C23 Sr2 C14 120.43(7) . 2_666
C23 Sr2 H15B 154.1(6) . .
C23 Sr2 H22B 39.9(8) . .
C23 Sr2 C24 26.56(7) . .
C24 Sr2 C14 127.64(7) . 2_666
C24 Sr2 H15B 172.5(6) . .
C24 Sr2 H22B 52.7(8) . .
C29 O1 Sr1 135.11(15) . .
C32 O1 Sr1 120.86(15) . .
C32 O1 C29 103.86(19) . .
C33 O2 Sr1 132.05(15) . .
C33 O2 C36 108.8(2) . .
C36 O2 Sr1 118.39(15) . .
C37A O3 Sr1 122.6(7) . .
C40A O3 Sr1 129.9(5) . .
C40A O3 C37A 107.4(8) . .
C37B O3 Sr1 129.4(6) . .
C37B O3 C40B 106.1(10) . .
C40B O3 Sr1 124.4(8) . .
C37C O3 Sr1 126.9(6) . .
C37C O3 C40C 107.9(6) . .
C40C O3 Sr1 121.6(5) . .
Sr1 C1 Sr2 169.56(11) . 2_656
Sr1 C1 H1B 81.2(18) . .
Sr1 C1 H1A 90.6(18) . .
Sr2 C1 H1B 99.0(18) 2_656 .
Sr2 C1 H1A 80.1(18) 2_656 .
H1B C1 H1A 118(3) . .
C2 C1 Sr1 110.14(16) . .
C2 C1 Sr2 78.90(13) . 2_656
C2 C1 H1B 120.0(18) . .
C2 C1 H1A 120.0(18) . .
C1 C2 Sr2 73.09(14) . 2_656
C1 C2 C3 121.7(2) . .
C3 C2 Sr2 108.81(15) . 2_656
C7 C2 Sr2 87.80(14) . 2_656
C7 C2 C1 123.2(2) . .
C7 C2 C3 115.1(2) . .
C2 C3 H3 119.1 . .
C4 C3 C2 121.7(3) . .
C4 C3 H3 119.1 . .
C3 C4 H4 119.3 . .
C5 C4 C3 121.4(3) . .
C5 C4 H4 119.3 . .
C4 C5 H5 120.5 . .
C4 C5 C6 118.9(3) . .
C6 C5 H5 120.5 . .
C5 C6 H6 119.6 . .
C5 C6 C7 120.8(3) . .
C7 C6 H6 119.6 . .
Sr2 C7 H7 83.5 2_656 .
C2 C7 Sr2 66.24(13) . 2_656
C2 C7 H7 119.0 . .
C6 C7 Sr2 120.88(18) . 2_656
C6 C7 C2 122.0(3) . .
C6 C7 H7 119.0 . .
Sr1 C8 H8A 97.4(17) . .
Sr1 C8 H8B 93.5(19) . .
H8A C8 H8B 114(3) . .
C9 C8 Sr1 112.12(17) . .
C9 C8 H8A 117.2(17) . .
C9 C8 H8B 117.8(19) . .
C8 C9 Sr2 129.70(16) . 2_666
C8 C9 C10 122.2(2) . .
C8 C9 C14 123.9(2) . .
C10 C9 Sr2 68.73(12) . 2_666
C14 C9 Sr2 70.89(12) . 2_666
C14 C9 C10 113.9(2) . .
Sr2 C10 H10 114.8 2_666 .
C9 C10 Sr2 85.57(13) . 2_666
C9 C10 H10 118.7 . .
C11 C10 Sr2 71.00(14) . 2_666
C11 C10 C9 122.7(2) . .
C11 C10 H10 118.7 . .
Sr2 C11 H11 113.4 2_666 .
C10 C11 Sr2 82.83(15) . 2_666
C10 C11 H11 119.2 . .
C10 C11 C12 121.5(2) . .
C12 C11 Sr2 74.74(14) . 2_666
C12 C11 H11 119.2 . .
Sr2 C12 H12 112.5 2_666 .
C11 C12 Sr2 77.66(15) . 2_666
C11 C12 H12 121.4 . .
C13 C12 Sr2 79.35(15) . 2_666
C13 C12 C11 117.2(2) . .
C13 C12 H12 121.4 . .
Sr2 C13 H13 114.4 2_666 .
C12 C13 Sr2 73.28(14) . 2_666
C12 C13 H13 119.0 . .
C14 C13 Sr2 83.48(15) . 2_666
C14 C13 C12 121.9(2) . .
C14 C13 H13 119.0 . .
Sr2 C14 H14 117.2 2_666 .
C9 C14 Sr2 83.71(13) . 2_666
C9 C14 H14 118.9 . .
C13 C14 Sr2 70.62(13) . 2_666
C13 C14 C9 122.2(2) . .
C13 C14 H14 118.9 . .
Sr1 C15 H15B 95.7(19) . .
Sr1 C15 H15A 89.5(18) . .
Sr2 C15 Sr1 158.77(11) . .
Sr2 C15 H15B 82.7(19) . .
Sr2 C15 H15A 109.4(19) . .
H15B C15 H15A 122(3) . .
C16 C15 Sr1 80.13(14) . .
C16 C15 Sr2 81.98(14) . .
C16 C15 H15B 118(2) . .
C16 C15 H15A 119.8(19) . .
Sr1 C16 Sr2 140.18(9) . .
C15 C16 Sr1 71.83(13) . .
C15 C16 Sr2 69.98(13) . .
C15 C16 C17 122.6(2) . .
C15 C16 C21 122.6(2) . .
C17 C16 Sr1 94.74(15) . .
C17 C16 Sr2 115.06(16) . .
C17 C16 C21 114.8(2) . .
C21 C16 Sr1 105.24(15) . .
C21 C16 Sr2 86.32(14) . .
Sr1 C17 H17 89.9 . .
C16 C17 Sr1 60.52(13) . .
C16 C17 H17 118.9 . .
C18 C17 Sr1 119.55(19) . .
C18 C17 C16 122.2(3) . .
C18 C17 H17 118.9 . .
C17 C18 H18 119.2 . .
C17 C18 C19 121.7(3) . .
C19 C18 H18 119.2 . .
C18 C19 H19 121.2 . .
C20 C19 C18 117.5(3) . .
C20 C19 H19 121.2 . .
C19 C20 H20 119.0 . .
C21 C20 C19 121.9(3) . .
C21 C20 H20 119.0 . .
Sr2 C21 H21 80.2 . .
C16 C21 Sr2 67.42(13) . .
C16 C21 H21 119.1 . .
C20 C21 Sr2 123.33(18) . .
C20 C21 C16 121.8(3) . .
C20 C21 H21 119.1 . .
Sr2 C22 H22B 83(2) . .
Sr2 C22 H22A 122(2) . .
H22B C22 H22A 123(3) . .
C23 C22 Sr2 88.67(17) . .
C23 C22 H22B 118(2) . .
C23 C22 H22A 113(2) . .
C22 C23 Sr2 63.61(15) . .
C22 C23 C24 122.3(3) . .
C22 C23 C28 124.1(3) . .
C24 C23 Sr2 81.91(15) . .
C24 C23 C28 113.4(3) . .
C28 C23 Sr2 124.16(17) . .
Sr2 C24 H24 73.1 . .
C23 C24 Sr2 71.53(14) . .
C23 C24 H24 118.2 . .
C25 C24 Sr2 126.27(19) . .
C25 C24 C23 123.6(3) . .
C25 C24 H24 118.2 . .
C24 C25 H25 119.3 . .
C26 C25 C24 121.4(3) . .
C26 C25 H25 119.3 . .
C25 C26 H26 120.6 . .
C25 C26 C27 118.8(3) . .
C27 C26 H26 120.6 . .
C26 C27 H27 119.1 . .
C26 C27 C28 121.8(3) . .
C28 C27 H27 119.1 . .
C23 C28 H28 119.5 . .
C27 C28 C23 120.9(3) . .
C27 C28 H28 119.5 . .
O1 C29 H29A 110.7 . .
O1 C29 H29B 110.7 . .
O1 C29 C30 105.2(2) . .
H29A C29 H29B 108.8 . .
C30 C29 H29A 110.7 . .
C30 C29 H29B 110.7 . .
C29 C30 H30A 110.8 . .
C29 C30 H30B 110.8 . .
H30A C30 H30B 108.9 . .
C31 C30 C29 104.5(2) . .
C31 C30 H30A 110.8 . .
C31 C30 H30B 110.8 . .
C30 C31 H31A 111.0 . .
C30 C31 H31B 111.0 . .
H31A C31 H31B 109.0 . .
C32 C31 C30 103.7(2) . .
C32 C31 H31A 111.0 . .
C32 C31 H31B 111.0 . .
O1 C32 C31 104.3(2) . .
O1 C32 H32A 110.9 . .
O1 C32 H32B 110.9 . .
C31 C32 H32A 110.9 . .
C31 C32 H32B 110.9 . .
H32A C32 H32B 108.9 . .
O2 C33 H33A 110.6 . .
O2 C33 H33B 110.6 . .
O2 C33 C34 105.6(2) . .
H33A C33 H33B 108.7 . .
C34 C33 H33A 110.6 . .
C34 C33 H33B 110.6 . .
C33 C34 H34A 111.1 . .
C33 C34 H34B 111.1 . .
C33 C34 C35 103.4(2) . .
H34A C34 H34B 109.0 . .
C35 C34 H34A 111.1 . .
C35 C34 H34B 111.1 . .
C34 C35 H35A 111.4 . .
C34 C35 H35B 111.4 . .
H35A C35 H35B 109.2 . .
C36 C35 C34 102.0(2) . .
C36 C35 H35A 111.4 . .
C36 C35 H35B 111.4 . .
O2 C36 C35 106.4(2) . .
O2 C36 H36A 110.4 . .
O2 C36 H36B 110.4 . .
C35 C36 H36A 110.4 . .
C35 C36 H36B 110.4 . .
H36A C36 H36B 108.6 . .
O3 C37A H37A 110.9 . .
O3 C37A H37B 110.9 . .
O3 C37A C38A 104.3(6) . .
H37A C37A H37B 108.9 . .
C38A C37A H37A 110.9 . .
C38A C37A H37B 110.9 . .
C37A C38A H38A 110.6 . .
C37A C38A H38B 110.6 . .
H38A C38A H38B 108.7 . .
C39A C38A C37A 105.7(8) . .
C39A C38A H38A 110.6 . .
C39A C38A H38B 110.6 . .
C38A C39A H39A 109.7 . .
C38A C39A H39B 109.7 . .
H39A C39A H39B 108.2 . .
C40A C39A C38A 109.7(8) . .
C40A C39A H39A 109.7 . .
C40A C39A H39B 109.7 . .
O3 C40A H40A 110.0 . .
O3 C40A H40B 110.0 . .
C39A C40A O3 108.7(8) . .
C39A C40A H40A 110.0 . .
C39A C40A H40B 110.0 . .
H40A C40A H40B 108.3 . .
O3 C37B H37C 110.1 . .
O3 C37B H37D 110.1 . .
O3 C37B C38B 108.0(9) . .
H37C C37B H37D 108.4 . .
C38B C37B H37C 110.1 . .
C38B C37B H37D 110.1 . .
C37B C38B H38C 110.6 . .
C37B C38B H38D 110.6 . .
H38C C38B H38D 108.7 . .
C39B C38B C37B 105.9(10) . .
C39B C38B H38C 110.6 . .
C39B C38B H38D 110.6 . .
C38B C39B H39C 109.8 . .
C38B C39B H39D 109.8 . .
C38B C39B C40B 109.5(12) . .
H39C C39B H39D 108.2 . .
C40B C39B H39C 109.8 . .
C40B C39B H39D 109.8 . .
O3 C40B H40C 110.0 . .
O3 C40B H40D 110.0 . .
C39B C40B O3 108.4(12) . .
C39B C40B H40C 110.0 . .
C39B C40B H40D 110.0 . .
H40C C40B H40D 108.4 . .
O3 C37C H37E 110.8 . .
O3 C37C H37F 110.8 . .
O3 C37C C38C 104.9(10) . .
H37E C37C H37F 108.8 . .
C38C C37C H37E 110.8 . .
C38C C37C H37F 110.8 . .
C37C C38C H38E 110.7 . .
C37C C38C H38F 110.7 . .
H38E C38C H38F 108.8 . .
C39C C38C C37C 105.3(7) . .
C39C C38C H38E 110.7 . .
C39C C38C H38F 110.7 . .
C38C C39C H39E 109.0 . .
C38C C39C H39F 109.0 . .
H39E C39C H39F 107.8 . .
C40C C39C C38C 112.7(7) . .
C40C C39C H39E 109.0 . .
C40C C39C H39F 109.0 . .
O3 C40C H40E 110.4 . .
O3 C40C H40F 110.4 . .
C39C C40C O3 106.6(7) . .
C39C C40C H40E 110.4 . .
C39C C40C H40F 110.4 . .
H40E C40C H40F 108.6 . .

loop_
_geom_bond_atom_site_label_1
_geom_bond_atom_site_label_2
_geom_bond_distance
_geom_bond_site_symmetry_2
Sr1 O1 2.6039(17) .
Sr1 O2 2.5510(17) .
Sr1 O3 2.5499(17) .
Sr1 C1 2.841(2) .
Sr1 H1B 2.85(3) .
Sr1 C8 2.806(2) .
Sr1 C15 2.849(2) .
Sr1 C16 2.954(2) .
Sr1 C17 3.382(3) .
Sr2 C1 2.886(2) 2_656
Sr2 C2 2.960(2) 2_656
Sr2 C10 3.089(2) 2_666
Sr2 C11 2.944(2) 2_666
Sr2 C12 2.907(2) 2_666
Sr2 C13 2.983(2) 2_666
Sr2 C14 3.142(2) 2_666
Sr2 C15 2.817(2) .
Sr2 H15B 2.84(3) .
Sr2 C16 2.969(2) .
Sr2 C22 2.691(3) .
Sr2 H22B 2.73(4) .
Sr2 C23 3.003(2) .
Sr2 C24 3.135(3) .
O1 C29 1.443(3) .
O1 C32 1.442(3) .
O2 C33 1.441(3) .
O2 C36 1.447(3) .
O3 C37A 1.461(10) .
O3 C40A 1.433(9) .
O3 C37B 1.420(12) .
O3 C40B 1.496(14) .
O3 C37C 1.445(10) .
O3 C40C 1.479(9) .
C1 Sr2 2.886(2) 2_656
C1 H1B 0.91(3) .
C1 C2 1.416(4) .
C1 H1A 0.95(3) .
C2 Sr2 2.960(2) 2_656
C2 C3 1.424(4) .
C2 C7 1.416(4) .
C3 H3 0.9300 .
C3 C4 1.382(4) .
C4 H4 0.9300 .
C4 C5 1.373(5) .
C5 H5 0.9300 .
C5 C6 1.378(5) .
C6 H6 0.9300 .
C6 C7 1.391(4) .
C7 Sr2 3.231(2) 2_656
C7 H7 0.9300 .
C8 H8A 0.98(3) .
C8 H8B 0.92(3) .
C8 C9 1.402(4) .
C9 Sr2 3.305(2) 2_666
C9 C10 1.438(3) .
C9 C14 1.427(4) .
C10 Sr2 3.089(2) 2_666
C10 H10 0.9300 .
C10 C11 1.373(4) .
C11 Sr2 2.944(2) 2_666
C11 H11 0.9300 .
C11 C12 1.396(4) .
C12 Sr2 2.907(2) 2_666
C12 H12 0.9300 .
C12 C13 1.396(4) .
C13 Sr2 2.983(2) 2_666
C13 H13 0.9300 .
C13 C14 1.381(4) .
C14 Sr2 3.142(2) 2_666
C14 H14 0.9300 .
C15 H15B 0.86(3) .
C15 C16 1.410(4) .
C15 H15A 0.93(3) .
C16 C17 1.420(4) .
C16 C21 1.422(4) .
C17 H17 0.9300 .
C17 C18 1.371(4) .
C18 H18 0.9300 .
C18 C19 1.385(5) .
C19 H19 0.9300 .
C19 C20 1.384(5) .
C20 H20 0.9300 .
C20 C21 1.376(4) .
C21 H21 0.9300 .
C22 H22B 0.88(4) .
C22 C23 1.397(4) .
C22 H22A 0.88(4) .
C23 C24 1.416(4) .
C23 C28 1.437(4) .
C24 H24 0.9300 .
C24 C25 1.367(4) .
C25 H25 0.9300 .
C25 C26 1.353(5) .
C26 H26 0.9300 .
C26 C27 1.361(5) .
C27 H27 0.9300 .
C27 C28 1.401(5) .
C28 H28 0.9300 .
C29 H29A 0.9700 .
C29 H29B 0.9700 .
C29 C30 1.527(4) .
C30 H30A 0.9700 .
C30 H30B 0.9700 .
C30 C31 1.523(4) .
C31 H31A 0.9700 .
C31 H31B 0.9700 .
C31 C32 1.516(4) .
C32 H32A 0.9700 .
C32 H32B 0.9700 .
C33 H33A 0.9700 .
C33 H33B 0.9700 .
C33 C34 1.499(4) .
C34 H34A 0.9700 .
C34 H34B 0.9700 .
C34 C35 1.511(5) .
C35 H35A 0.9700 .
C35 H35B 0.9700 .
C35 C36 1.477(4) .
C36 H36A 0.9700 .
C36 H36B 0.9700 .
C37A H37A 0.9700 .
C37A H37B 0.9700 .
C37A C38A 1.521(11) .
C38A H38A 0.9700 .
C38A H38B 0.9700 .
C38A C39A 1.425(13) .
C39A H39A 0.9700 .
C39A H39B 0.9700 .
C39A C40A 1.416(13) .
C40A H40A 0.9700 .
C40A H40B 0.9700 .
C37B H37C 0.9700 .
C37B H37D 0.9700 .
C37B C38B 1.516(15) .
C38B H38C 0.9700 .
C38B H38D 0.9700 .
C38B C39B 1.413(15) .
C39B H39C 0.9700 .
C39B H39D 0.9700 .
C39B C40B 1.419(18) .
C40B H40C 0.9700 .
C40B H40D 0.9700 .
C37C H37E 0.9700 .
C37C H37F 0.9700 .
C37C C38C 1.526(13) .
C38C H38E 0.9700 .
C38C H38F 0.9700 .
C38C C39C 1.395(10) .
C39C H39E 0.9700 .
C39C H39F 0.9700 .
C39C C40C 1.388(12) .
C40C H40E 0.9700 .
C40C H40F 0.9700 .

loop_
_geom_torsion_atom_site_label_1
_geom_torsion_atom_site_label_2
_geom_torsion_atom_site_label_3
_geom_torsion_atom_site_label_4
_geom_torsion
_geom_torsion_site_symmetry_1
_geom_torsion_site_symmetry_4
Sr1 O1 C29 C30 136.19(19) . .
Sr1 O1 C32 C31 -132.20(18) . .
Sr1 O2 C33 C34 -161.95(18) . .
Sr1 O2 C36 C35 -172.75(18) . .
Sr1 O3 C37A C38A 162.9(14) . .
Sr1 O3 C40A C39A -168.7(10) . .
Sr1 O3 C37B C38B 174.9(10) . .
Sr1 O3 C40B C39B 177(4) . .
Sr1 O3 C37C C38C 145.6(11) . .
Sr1 O3 C40C C39C -154.3(11) . .
Sr1 C1 C2 Sr2 174.57(14) . 2_656
Sr1 C1 C2 C3 -83.4(2) . .
Sr1 C1 C2 C7 98.9(2) . .
Sr1 C8 C9 Sr2 174.06(10) . 2_666
Sr1 C8 C9 C10 86.1(3) . .
Sr1 C8 C9 C14 -93.3(2) . .
Sr1 C15 C16 Sr2 168.52(8) . .
Sr1 C15 C16 C17 -83.9(2) . .
Sr1 C15 C16 C21 96.8(2) . .
Sr1 C16 C17 C18 108.2(3) . .
Sr1 C16 C21 Sr2 141.28(12) . .
Sr1 C16 C21 C20 -102.5(2) . .
Sr1 C17 C18 C19 72.8(3) . .
Sr2 C1 C2 C3 102.0(2) 2_656 .
Sr2 C1 C2 C7 -75.7(2) 2_656 .
Sr2 C2 C3 C4 -98.7(3) 2_656 .
Sr2 C2 C7 C6 112.7(2) 2_656 .
Sr2 C9 C10 C11 64.1(2) 2_666 .
Sr2 C9 C14 C13 -62.3(2) 2_666 .
Sr2 C10 C11 C12 67.1(2) 2_666 .
Sr2 C11 C12 C13 71.0(2) 2_666 .
Sr2 C12 C13 C14 70.9(2) 2_666 .
Sr2 C13 C14 C9 68.9(2) 2_666 .
Sr2 C15 C16 Sr1 -168.52(8) . .
Sr2 C15 C16 C17 107.6(2) . .
Sr2 C15 C16 C21 -71.7(2) . .
Sr2 C16 C17 Sr1 152.83(17) . .
Sr2 C16 C17 C18 -98.9(3) . .
Sr2 C16 C21 C20 116.3(2) . .
Sr2 C22 C23 C24 60.0(3) . .
Sr2 C22 C23 C28 -114.9(2) . .
Sr2 C23 C24 C25 -121.8(3) . .
Sr2 C23 C28 C27 95.0(3) . .
Sr2 C24 C25 C26 -92.4(3) . .
O1 C29 C30 C31 18.7(3) . .
O2 C33 C34 C35 -27.8(3) . .
O3 C37A C38A C39A 19(3) . .
O3 C37B C38B C39B 14(3) . .
O3 C37C C38C C39C 16(3) . .
C1 C2 C3 C4 179.9(2) . .
C1 C2 C7 Sr2 68.1(2) . 2_656
C1 C2 C7 C6 -179.2(2) . .
C2 C3 C4 C5 0.2(4) . .
C3 C2 C7 Sr2 -109.8(2) . 2_656
C3 C2 C7 C6 2.9(3) . .
C3 C4 C5 C6 1.1(4) . .
C4 C5 C6 C7 -0.3(4) . .
C5 C6 C7 Sr2 77.8(3) . 2_656
C5 C6 C7 C2 -1.8(4) . .
C7 C2 C3 C4 -2.2(4) . .
C8 C9 C10 Sr2 124.4(2) . 2_666
C8 C9 C10 C11 -171.6(2) . .
C8 C9 C14 Sr2 -125.6(2) . 2_666
C8 C9 C14 C13 172.1(2) . .
C9 C10 C11 Sr2 -71.5(2) . 2_666
C9 C10 C11 C12 -4.3(4) . .
C10 C9 C14 Sr2 55.01(18) . 2_666
C10 C9 C14 C13 -7.3(3) . .
C10 C11 C12 Sr2 -71.4(2) . 2_666
C10 C11 C12 C13 -0.4(4) . .
C11 C12 C13 Sr2 -70.0(2) . 2_666
C11 C12 C13 C14 0.9(4) . .
C12 C13 C14 Sr2 -65.7(2) . 2_666
C12 C13 C14 C9 3.3(4) . .
C14 C9 C10 Sr2 -56.17(18) . 2_666
C14 C9 C10 C11 7.9(3) . .
C15 C16 C17 Sr1 71.4(2) . .
C15 C16 C17 C18 179.7(3) . .
C15 C16 C21 Sr2 63.4(2) . .
C15 C16 C21 C20 179.6(2) . .
C16 C17 C18 C19 0.9(5) . .
C17 C16 C21 Sr2 -116.0(2) . .
C17 C16 C21 C20 0.3(3) . .
C17 C18 C19 C20 -0.1(4) . .
C18 C19 C20 C21 -0.5(4) . .
C19 C20 C21 Sr2 82.8(3) . .
C19 C20 C21 C16 0.5(4) . .
C21 C16 C17 Sr1 -109.2(2) . .
C21 C16 C17 C18 -1.0(4) . .
C22 C23 C24 Sr2 -51.6(2) . .
C22 C23 C24 C25 -173.4(3) . .
C22 C23 C28 C27 174.1(3) . .
C23 C24 C25 C26 -1.4(4) . .
C24 C23 C28 C27 -1.2(4) . .
C24 C25 C26 C27 -0.1(5) . .
C25 C26 C27 C28 0.9(5) . .
C26 C27 C28 C23 -0.2(5) . .
C28 C23 C24 Sr2 123.8(2) . .
C28 C23 C24 C25 2.0(4) . .
C29 O1 C32 C31 43.7(3) . .
C29 C30 C31 C32 7.2(3) . .
C30 C31 C32 O1 -30.8(3) . .
C32 O1 C29 C30 -38.8(3) . .
C33 O2 C36 C35 15.8(3) . .
C33 C34 C35 C36 36.6(3) . .
C34 C35 C36 O2 -32.4(3) . .
C36 O2 C33 C34 7.9(3) . .
C37A O3 C40A C39A 15(2) . .
C37A C38A C39A C40A -10(3) . .
C38A C39A C40A O3 -3(2) . .
C40A O3 C37A C38A -20(3) . .
C37B O3 C40B C39B 0(7) . .
C37B C38B C39B C40B -14(6) . .
C38B C39B C40B O3 9(8) . .
C40B O3 C37B C38B -9(4) . .
C37C O3 C40C C39C 6(3) . .
C37C C38C C39C C40C -13(3) . .
C38C C39C C40C O3 5(2) . .
C40C O3 C37C C38C -13(3) . .
